data_7232544
loop_
_publ_author_name
'Mandal, Tripti'
'Dey, Arka'
'Pathak, Sudipta'
'Islam, Md. Maidul'
'Konar, Saugata'
'Ortega-Castro, Joaqu\'in'
'Seth, Saikat Kumar'
'Ray, Partha Pratim'
'Frontera, Antonio'
'Mukhopadhyay, Subrata'

_publ_section_title
;
 Structures, photoresponse properties and DNA binding abilities of
 4-(4-pyridinyl)-2-pyridone salts
;
_journal_issue 17
_journal_name_full 'RSC Advances'
_journal_page_first 9663
_journal_paper_doi 10.1039/C9RA00666D
_journal_volume 9
_journal_year 2019
_chemical_formula_sum 'C14 H16 Cl N5 O8'
_chemical_formula_weight 417.77
_chemical_name_systematic
;
 ?
;
_space_group_IT_number 14
_symmetry_cell_setting monoclinic
_symmetry_space_group_name_Hall '-P 2ybc'
_symmetry_space_group_name_H-M 'P 1 21/c 1'
_atom_sites_solution_hydrogens geom
_atom_sites_solution_primary direct
_atom_sites_solution_secondary difmap
_audit_creation_method SHELXL-97
_audit_update_record
;
2018-07-22 deposited with the CCDC.    2019-03-20 downloaded from the CCDC.
;
_cell_angle_alpha 90.000(5)
_cell_angle_beta 104.910(5)
_cell_angle_gamma 90.000(5)
_cell_formula_units_Z 4
_cell_length_a 12.646(5)
_cell_length_b 12.620(5)
_cell_length_c 11.356(5)
_cell_measurement_reflns_used 1730
_cell_measurement_temperature 293(2)
_cell_measurement_theta_max 25.0
_cell_measurement_theta_min 1.5
_cell_volume 1751.3(12)
_computing_cell_refinement 'APEX2(Bruker,2007)and SAINT (Bruker,2007)'
_computing_data_collection 'APEX2 (Bruker, 2007)'
_computing_data_reduction 'SAINT(Bruker,2007)and XPREP(Bruker,2007)'
_computing_molecular_graphics
;    
ORTEP-3 for Windows (Farrugia, 1997), DIAMOND (Brandenburg,
1999) and Mercury (Macrae <i>et al.</i>, 2006)
;
_computing_publication_material 'PLATON (Spek, 2009)'
_computing_structure_refinement 'SHELXL-97 (Sheldrick, 1997)'
_computing_structure_solution 'SHELXS97 (Sheldrick, 2008)'
_diffrn_ambient_temperature 293(2)
_diffrn_measured_fraction_theta_full 0.980
_diffrn_measured_fraction_theta_max 0.980
_diffrn_measurement_device_type 'Bruker SMART APEX II CCD area-detector'
_diffrn_measurement_method '\w and \f'
_diffrn_radiation_monochromator graphite
_diffrn_radiation_source 'fine-focus sealed tube'
_diffrn_radiation_type MoK\a
_diffrn_radiation_wavelength 0.71073
_diffrn_reflns_av_R_equivalents 0.0321
_diffrn_reflns_av_sigmaI/netI 0.0198
_diffrn_reflns_limit_h_max 14
_diffrn_reflns_limit_h_min -14
_diffrn_reflns_limit_k_max 14
_diffrn_reflns_limit_k_min -14
_diffrn_reflns_limit_l_max 13
_diffrn_reflns_limit_l_min -13
_diffrn_reflns_number 23893
_diffrn_reflns_theta_full 24.77
_diffrn_reflns_theta_max 24.77
_diffrn_reflns_theta_min 2.32
_exptl_absorpt_coefficient_mu 0.276
_exptl_absorpt_correction_T_max 0.98
_exptl_absorpt_correction_T_min 0.96
_exptl_absorpt_correction_type multi-scan
_exptl_absorpt_process_details SADABS
_exptl_crystal_colour pale-yellow
_exptl_crystal_density_diffrn 1.584
_exptl_crystal_density_method 'not measured'
_exptl_crystal_description block
_exptl_crystal_F_000 864
_exptl_crystal_size_max 0.17
_exptl_crystal_size_mid 0.12
_exptl_crystal_size_min 0.08
_refine_diff_density_max 0.443
_refine_diff_density_min -0.320
_refine_diff_density_rms 0.043
_refine_ls_extinction_coef 0.025(2)
_refine_ls_extinction_expression Fc^*^=kFc[1+0.001xFc^2^\l^3^/sin(2\q)]^-1/4^
_refine_ls_extinction_method SHELXL
_refine_ls_goodness_of_fit_ref 1.035
_refine_ls_hydrogen_treatment constr
_refine_ls_matrix_type full
_refine_ls_number_parameters 281
_refine_ls_number_reflns 2940
_refine_ls_number_restraints 480
_refine_ls_restrained_S_all 1.012
_refine_ls_R_factor_all 0.0467
_refine_ls_R_factor_gt 0.0406
_refine_ls_shift/su_max 0.001
_refine_ls_shift/su_mean 0.000
_refine_ls_structure_factor_coef Fsqd
_refine_ls_weighting_details 'calc w=1/[\s^2^(Fo^2^)+(0.0627P)^2^+0.8450P] where P=(Fo^2^+2Fc^2^)/3'
_refine_ls_weighting_scheme calc
_refine_ls_wR_factor_gt 0.1098
_refine_ls_wR_factor_ref 0.1148
_reflns_number_gt 2559
_reflns_number_total 2940
_reflns_threshold_expression >2sigma(I)
_cod_data_source_file c9ra00666d2.cif
_cod_data_source_block hclo4-revised
_cod_depositor_comments
;
The following automatic conversions were performed:

'_symmetry_cell_setting' value 'Monoclinic' changed to 'monoclinic'
according to
/home/data/users/saulius/crontab/automatic-downloads/rss-feeds/RSC/lib/dictionaries/cif_core.dic
dictionary named 'cif_core.dic' version 2.4.2 from 2011-04-26.

Automatic conversion script
Id: cif_fix_values 4973 2017-02-22 13:04:09Z antanas 
;
_cod_original_sg_symbol_H-M P21/c
_cod_database_code 7232544

loop_
_symmetry_equiv_pos_as_xyz
'x, y, z'
'-x, y+1/2, -z+1/2'
'-x, -y, -z'
'x, -y-1/2, z-1/2'

loop_
_atom_site_label
_atom_site_type_symbol
_atom_site_fract_x
_atom_site_fract_y
_atom_site_fract_z
_atom_site_U_iso_or_equiv
_atom_site_adp_type
_atom_site_occupancy
_atom_site_symmetry_multiplicity
_atom_site_calc_flag
_atom_site_refinement_flags
_atom_site_disorder_assembly
_atom_site_disorder_group
Cl1 Cl 1.10094(5) 0.28553(5) 0.60083(5) 0.0497(2) Uani 1 1 d U . .
O1 O 0.53750(12) 0.20825(12) 0.27456(12) 0.0419(4) Uani 1 1 d U . .
O2 O 0.42037(11) 0.11723(12) 0.60758(12) 0.0392(4) Uani 1 1 d U . .
N2 N 0.48066(12) 0.16741(12) 0.44379(14) 0.0307(4) Uani 1 1 d U . .
N5 N 0.42547(14) 0.39112(13) 0.36725(15) 0.0363(4) Uani 1 1 d U . .
H5A H 0.4942 0.3790 0.4092 0.054 Uiso 1 1 calc R . .
H5B H 0.4078 0.4579 0.3785 0.054 Uiso 1 1 calc R . .
H5C H 0.4192 0.3800 0.2883 0.054 Uiso 1 1 calc R . .
C7 C 0.66696(15) 0.13707(15) 0.44149(17) 0.0306(4) Uani 1 1 d U . .
C3 C 0.80323(15) 0.06361(15) 0.61986(16) 0.0297(4) Uani 1 1 d U . .
C13 C 0.37000(16) 0.20450(16) 0.38234(19) 0.0354(5) Uani 1 1 d U . .
H13A H 0.3168 0.1605 0.4074 0.042 Uiso 1 1 calc R . .
H13B H 0.3585 0.1963 0.2950 0.042 Uiso 1 1 calc R . .
N1 N 1.00892(14) -0.00307(15) 0.72467(16) 0.0416(4) Uani 1 1 d U . .
H1 H 1.0744 -0.0243 0.7582 0.050 Uiso 1 1 calc R . .
C6 C 0.69055(15) 0.09918(14) 0.56015(16) 0.0288(4) Uani 1 1 d U . .
C9 C 0.49754(15) 0.12572(14) 0.56108(17) 0.0305(4) Uani 1 1 d U . .
C14 C 0.35097(16) 0.31859(16) 0.41011(19) 0.0362(5) Uani 1 1 d U . .
H14A H 0.2758 0.3375 0.3711 0.043 Uiso 1 1 calc R . .
H14B H 0.3621 0.3270 0.4974 0.043 Uiso 1 1 calc R . .
C1 C 0.95218(17) -0.05202(17) 0.62478(19) 0.0393(5) Uani 1 1 d U . .
H1A H 0.9830 -0.1083 0.5925 0.047 Uiso 1 1 calc R . .
C2 C 0.84881(16) -0.01933(16) 0.57003(18) 0.0346(5) Uani 1 1 d U . .
H2 H 0.8089 -0.0525 0.4994 0.041 Uiso 1 1 calc R . .
C4 C 0.86532(17) 0.11218(17) 0.72379(19) 0.0395(5) Uani 1 1 d U . .
H4 H 0.8368 0.1684 0.7588 0.047 Uiso 1 1 calc R . .
C10 C 0.60730(15) 0.09358(15) 0.61941(16) 0.0309(4) Uani 1 1 d U . .
C11 C 0.74780(16) 0.14121(16) 0.37496(17) 0.0344(5) Uani 1 1 d U . .
C5 C 0.96912(18) 0.07666(19) 0.7745(2) 0.0450(5) Uani 1 1 d U . .
H5 H 1.0117 0.1089 0.8443 0.054 Uiso 1 1 calc R . .
C8 C 0.56038(15) 0.17278(15) 0.37916(17) 0.0310(4) Uani 1 1 d U . .
N4 N 0.63766(17) 0.01413(18) 0.83334(18) 0.0560(6) Uani 1 1 d U . .
N3 N 0.81100(15) 0.14284(17) 0.31960(16) 0.0483(5) Uani 1 1 d U . .
C12 C 0.62530(16) 0.05036(17) 0.73811(18) 0.0372(5) Uani 1 1 d U . .
O7 O 0.60555(12) 0.11119(12) 0.08307(13) 0.0442(4) Uani 1 1 d DU . .
H7B H 0.5966 0.1459 0.1428 0.066 Uiso 1 1 d RD . .
H7A H 0.6709 0.1139 0.0816 0.066 Uiso 1 1 d RD . .
O8 O 1.17717(14) -0.07131(19) 0.93983(15) 0.0722(6) Uani 1 1 d DU . .
H8B H 1.1338 -0.1176 0.9513 0.108 Uiso 1 1 d RD . .
H8A H 1.1900 -0.0385 1.0043 0.108 Uiso 1 1 d RD . .
O3 O 0.9897(2) 0.2688(2) 0.5459(3) 0.1120(9) Uani 1 1 d U A .
O4 O 1.1359(5) 0.2773(4) 0.4889(4) 0.0889(16) Uani 0.50 1 d PU A 1
O4A O 1.1765(5) 0.2306(6) 0.5674(8) 0.121(2) Uani 0.50 1 d PU A 2
O5 O 1.1127(6) 0.3985(5) 0.5869(6) 0.103(2) Uani 0.50 1 d PU A 1
O5A O 1.1444(6) 0.3708(6) 0.6630(8) 0.127(3) Uani 0.50 1 d PU A 2
O6 O 1.1066(5) 0.2766(5) 0.7262(4) 0.0996(16) Uani 0.50 1 d PU A 1
O6A O 1.1480(4) 0.1869(4) 0.6585(5) 0.0970(15) Uani 0.50 1 d PU A 2

loop_
_atom_site_aniso_label
_atom_site_aniso_U_11
_atom_site_aniso_U_22
_atom_site_aniso_U_33
_atom_site_aniso_U_23
_atom_site_aniso_U_13
_atom_site_aniso_U_12
Cl1 0.0444(3) 0.0559(4) 0.0482(4) -0.0087(3) 0.0106(3) -0.0047(3)
O1 0.0387(8) 0.0501(9) 0.0362(8) 0.0119(7) 0.0086(6) 0.0094(7)
O2 0.0310(7) 0.0486(9) 0.0401(8) -0.0044(6) 0.0130(6) -0.0022(6)
N2 0.0269(8) 0.0289(8) 0.0352(8) 0.0005(7) 0.0063(7) 0.0011(6)
N5 0.0352(9) 0.0340(9) 0.0402(9) -0.0003(7) 0.0105(7) 0.0013(7)
C7 0.0280(10) 0.0309(10) 0.0339(10) 0.0001(8) 0.0097(8) 0.0016(8)
C3 0.0292(10) 0.0297(10) 0.0311(9) 0.0026(8) 0.0095(7) 0.0007(8)
C13 0.0237(10) 0.0381(11) 0.0416(11) 0.0002(8) 0.0035(8) -0.0009(8)
N1 0.0262(9) 0.0496(11) 0.0471(10) 0.0080(8) 0.0063(8) 0.0022(8)
C6 0.0310(10) 0.0235(9) 0.0319(10) -0.0027(7) 0.0078(8) 0.0013(7)
C9 0.0316(10) 0.0262(10) 0.0334(10) -0.0059(7) 0.0081(8) -0.0021(8)
C14 0.0275(10) 0.0403(11) 0.0414(11) 0.0023(9) 0.0100(8) 0.0036(8)
C1 0.0345(11) 0.0386(11) 0.0462(12) 0.0018(9) 0.0131(9) 0.0068(9)
C2 0.0340(10) 0.0360(11) 0.0338(10) -0.0011(8) 0.0089(8) 0.0047(8)
C4 0.0390(12) 0.0387(11) 0.0399(11) -0.0063(9) 0.0083(9) 0.0003(9)
C10 0.0323(10) 0.0299(10) 0.0309(9) -0.0007(8) 0.0088(8) 0.0041(8)
C11 0.0300(10) 0.0383(11) 0.0335(10) 0.0059(8) 0.0060(8) 0.0046(8)
C5 0.0376(12) 0.0528(13) 0.0401(11) -0.0031(10) 0.0020(9) -0.0082(10)
C8 0.0311(10) 0.0268(10) 0.0350(10) -0.0010(8) 0.0085(8) 0.0013(8)
N4 0.0573(13) 0.0709(14) 0.0430(11) 0.0122(10) 0.0188(9) 0.0201(10)
N3 0.0346(10) 0.0680(13) 0.0438(10) 0.0133(9) 0.0130(8) 0.0081(9)
C12 0.0334(11) 0.0429(12) 0.0374(11) 0.0011(9) 0.0129(8) 0.0078(9)
O7 0.0382(8) 0.0469(9) 0.0445(8) -0.0044(7) 0.0052(6) -0.0010(7)
O8 0.0468(10) 0.1162(17) 0.0497(10) -0.0074(10) 0.0051(8) 0.0008(10)
O3 0.0589(14) 0.124(2) 0.140(2) 0.0047(18) 0.0021(14) -0.0114(14)
O4 0.108(4) 0.106(4) 0.064(3) 0.027(3) 0.043(3) 0.023(3)
O4A 0.109(4) 0.115(4) 0.161(5) -0.058(4) 0.073(4) 0.003(3)
O5 0.121(5) 0.071(3) 0.117(5) 0.012(3) 0.028(4) -0.033(3)
O5A 0.109(4) 0.111(5) 0.148(5) -0.085(4) 0.010(4) -0.005(4)
O6 0.107(4) 0.133(5) 0.050(2) 0.009(3) 0.003(2) -0.009(3)
O6A 0.094(3) 0.098(3) 0.089(3) 0.038(3) 0.006(3) 0.013(3)

loop_
_atom_type_symbol
_atom_type_description
_atom_type_scat_dispersion_real
_atom_type_scat_dispersion_imag
_atom_type_scat_source
C C 0.0033 0.0016 'International Tables Vol C Tables 4.2.6.8 and 6.1.1.4'
H H 0.0000 0.0000 'International Tables Vol C Tables 4.2.6.8 and 6.1.1.4'
N N 0.0061 0.0033 'International Tables Vol C Tables 4.2.6.8 and 6.1.1.4'
O O 0.0106 0.0060 'International Tables Vol C Tables 4.2.6.8 and 6.1.1.4'
Cl Cl 0.1484 0.1585 'International Tables Vol C Tables 4.2.6.8 and 6.1.1.4'

loop_
_geom_angle_atom_site_label_1
_geom_angle_atom_site_label_2
_geom_angle_atom_site_label_3
_geom_angle
O4A Cl1 O5A 110.4(4)
O4A Cl1 O3 120.9(3)
O5A Cl1 O3 126.2(3)
O4A Cl1 O6 113.4(5)
O5A Cl1 O6 67.7(5)
O3 Cl1 O6 102.8(3)
O4A Cl1 O5 112.7(5)
O5A Cl1 O5 38.6(4)
O3 Cl1 O5 102.7(3)
O6 Cl1 O5 102.0(4)
O4A Cl1 O4 45.7(4)
O5A Cl1 O4 110.2(5)
O3 Cl1 O4 95.5(3)
O6 Cl1 O4 158.3(3)
O5 Cl1 O4 84.9(4)
O4A Cl1 O6A 55.7(4)
O5A Cl1 O6A 112.8(5)
O3 Cl1 O6A 108.6(3)
O6 Cl1 O6A 64.6(3)
O5 Cl1 O6A 148.0(4)
O4 Cl1 O6A 98.7(3)
C8 N2 C9 124.55(16)
C8 N2 C13 117.64(16)
C9 N2 C13 117.77(16)
C14 N5 H5A 109.5
C14 N5 H5B 109.5
H5A N5 H5B 109.5
C14 N5 H5C 109.5
H5A N5 H5C 109.5
H5B N5 H5C 109.5
C6 C7 C11 121.66(17)
C6 C7 C8 122.07(17)
C11 C7 C8 116.27(17)
C4 C3 C2 118.68(18)
C4 C3 C6 121.67(17)
C2 C3 C6 119.65(17)
N2 C13 C14 112.88(16)
N2 C13 H13A 109.0
C14 C13 H13A 109.0
N2 C13 H13B 109.0
C14 C13 H13B 109.0
H13A C13 H13B 107.8
C5 N1 C1 122.70(18)
C5 N1 H1 118.7
C1 N1 H1 118.7
C7 C6 C10 119.16(18)
C7 C6 C3 119.33(16)
C10 C6 C3 121.49(17)
O2 C9 N2 119.98(17)
O2 C9 C10 123.95(18)
N2 C9 C10 116.06(16)
N5 C14 C13 111.84(16)
N5 C14 H14A 109.2
C13 C14 H14A 109.2
N5 C14 H14B 109.2
C13 C14 H14B 109.2
H14A C14 H14B 107.9
N1 C1 C2 119.61(19)
N1 C1 H1A 120.2
C2 C1 H1A 120.2
C1 C2 C3 119.68(19)
C1 C2 H2 120.2
C3 C2 H2 120.2
C5 C4 C3 119.2(2)
C5 C4 H4 120.4
C3 C4 H4 120.4
C6 C10 C12 121.59(17)
C6 C10 C9 121.72(17)
C12 C10 C9 116.59(17)
N3 C11 C7 178.3(2)
N1 C5 C4 120.1(2)
N1 C5 H5 119.9
C4 C5 H5 119.9
O1 C8 N2 120.22(17)
O1 C8 C7 123.46(17)
N2 C8 C7 116.31(16)
N4 C12 C10 178.4(2)
H7B O7 H7A 109.7
H8B O8 H8A 101.6
O6A O4A Cl1 67.9(4)
O4A O6A Cl1 56.4(3)

loop_
_geom_bond_atom_site_label_1
_geom_bond_atom_site_label_2
_geom_bond_distance
Cl1 O4A 1.313(5)
Cl1 O5A 1.326(6)
Cl1 O3 1.401(3)
Cl1 O6 1.411(4)
Cl1 O5 1.446(6)
Cl1 O4 1.453(4)
Cl1 O6A 1.460(5)
O1 C8 1.232(2)
O2 C9 1.228(2)
N2 C8 1.393(3)
N2 C9 1.397(2)
N2 C13 1.470(2)
N5 C14 1.483(3)
N5 H5A 0.8900
N5 H5B 0.8900
N5 H5C 0.8900
C7 C6 1.388(3)
C7 C11 1.420(3)
C7 C8 1.425(3)
C3 C4 1.381(3)
C3 C2 1.384(3)
C3 C6 1.481(3)
C13 C14 1.507(3)
C13 H13A 0.9700
C13 H13B 0.9700
N1 C5 1.316(3)
N1 C1 1.328(3)
N1 H1 0.8600
C6 C10 1.390(3)
C9 C10 1.434(3)
C14 H14A 0.9700
C14 H14B 0.9700
C1 C2 1.359(3)
C1 H1A 0.9300
C2 H2 0.9300
C4 C5 1.366(3)
C4 H4 0.9300
C10 C12 1.417(3)
C11 N3 1.137(3)
C5 H5 0.9300
N4 C12 1.147(3)
O7 H7B 0.8390
O7 H7A 0.8314
O8 H8B 0.8339
O8 H8A 0.8203
O4A O6A 1.302(9)
